data_2207816
loop_
_publ_author_name
'Sheng-Chun Chen'
'Ming-Yang He'
'Hong-jun Zhu'
'Qun Chen'

_publ_section_title <i>N</i>-(4-Methoxy-6-methyl-1,3,5-triazin-2-yl)-<i>N</i>-methyl-N'-(2,3,4-trifluorophenyl)urea
_journal_coeditor_code KP6072
_journal_issue 1
_journal_name_full 'Acta Crystallographica Section E'
_journal_page_first o221
_journal_page_last o222
_journal_paper_doi 10.1107/S1600536805040997
_journal_volume 62
_journal_year 2006
_chemical_formula_iupac 'C13 H12 F3 N5 O2'
_chemical_formula_moiety 'C13 H12 F3 N5 O2'
_chemical_formula_sum 'C13 H12 F3 N5 O2'
_chemical_formula_weight 327.28
_chemical_name_systematic
;
N-(4-Methoxy-6-methyl-1,3,5-triazin-2-yl)-N-methyl-N'-(2,3,4-
trifluorophenyl)urea
;
_space_group_IT_number 14
_symmetry_cell_setting monoclinic
_symmetry_space_group_name_Hall '-P 2ybc'
_symmetry_space_group_name_H-M 'P 1 21/c 1'
_atom_sites_solution_hydrogens geom
_atom_sites_solution_primary direct
_atom_sites_solution_secondary difmap
_audit_creation_method SHELXL-97
_cell_angle_alpha 90.00
_cell_angle_beta 91.55(3)
_cell_angle_gamma 90.00
_cell_formula_units_Z 4
_cell_length_a 4.4215(9)
_cell_length_b 17.836(4)
_cell_length_c 18.337(4)
_cell_measurement_temperature 291(2)
_cell_volume 1445.6(5)
_computing_cell_refinement SMART
_computing_data_collection 'SMART (Bruker, 2000)'
_computing_data_reduction 'SAINT (Bruker, 2000)'
_computing_molecular_graphics SHELXTL
_computing_publication_material SHELXTL
_computing_structure_refinement SHELXTL
_computing_structure_solution 'SHELXTL (Bruker, 2000)'
_diffrn_ambient_temperature 291(2)
_diffrn_measured_fraction_theta_full 1.000
_diffrn_measured_fraction_theta_max 1.000
_diffrn_measurement_device_type 'Bruker SMART EPEX CCD area-detector'
_diffrn_measurement_method '\f and \w'
_diffrn_radiation_monochromator graphite
_diffrn_radiation_source 'sealed tube'
_diffrn_radiation_type MoK\a
_diffrn_radiation_wavelength 0.71073
_diffrn_reflns_av_R_equivalents 0.0303
_diffrn_reflns_av_sigmaI/netI 0.0470
_diffrn_reflns_limit_h_max 5
_diffrn_reflns_limit_h_min -5
_diffrn_reflns_limit_k_max 22
_diffrn_reflns_limit_k_min -21
_diffrn_reflns_limit_l_max 22
_diffrn_reflns_limit_l_min -22
_diffrn_reflns_number 7065
_diffrn_reflns_theta_full 26.00
_diffrn_reflns_theta_max 26.00
_diffrn_reflns_theta_min 1.59
_diffrn_standards_decay_% 0
_exptl_absorpt_coefficient_mu 0.131
_exptl_absorpt_correction_T_max 0.98
_exptl_absorpt_correction_T_min 0.97
_exptl_absorpt_correction_type multi-scan
_exptl_absorpt_process_details '(SADABS; Bruker, 2000)'
_exptl_crystal_colour colourless
_exptl_crystal_density_diffrn 1.504
_exptl_crystal_density_method 'not measured'
_exptl_crystal_description needle
_exptl_crystal_F_000 672
_exptl_crystal_size_max 0.20
_exptl_crystal_size_mid 0.18
_exptl_crystal_size_min 0.18
_refine_diff_density_max 0.175
_refine_diff_density_min -0.167
_refine_ls_extinction_method none
_refine_ls_goodness_of_fit_ref 1.012
_refine_ls_hydrogen_treatment constr
_refine_ls_matrix_type full
_refine_ls_number_parameters 215
_refine_ls_number_reflns 2853
_refine_ls_number_restraints 5
_refine_ls_restrained_S_all 1.015
_refine_ls_R_factor_all 0.0845
_refine_ls_R_factor_gt 0.0610
_refine_ls_shift/su_max 0.000
_refine_ls_shift/su_mean 0.000
_refine_ls_structure_factor_coef Fsqd
_refine_ls_weighting_details 'calc w=1/[\s^2^(Fo^2^)+(0.05P)^2^+0.66P] where P=(Fo^2^+2Fc^2^)/3'
_refine_ls_weighting_scheme calc
_refine_ls_wR_factor_gt 0.1251
_refine_ls_wR_factor_ref 0.1305
_reflns_number_gt 2004
_reflns_number_total 2853
_reflns_threshold_expression I>2\s(I)
_cod_data_source_file kp6072.cif
_cod_data_source_block I
_cod_original_sg_symbol_H-M 'P 21/c'
_cod_database_code 2207816
_cod_database_fobs_code 2207816

loop_
_symmetry_equiv_pos_as_xyz
'x, y, z'
'-x, y+1/2, -z+1/2'
'-x, -y, -z'
'x, -y-1/2, z-1/2'

loop_
_atom_site_label
_atom_site_fract_x
_atom_site_fract_y
_atom_site_fract_z
_atom_site_U_iso_or_equiv
_atom_site_adp_type
_atom_site_calc_flag
_atom_site_refinement_flags
_atom_site_occupancy
_atom_site_type_symbol
C1 1.3580(6) 0.84685(14) 0.32140(14) 0.0406(6) Uani d U 1 C
C2 1.5591(6) 0.88786(17) 0.27943(15) 0.0487(7) Uani d U 1 C
C3 1.6664(6) 0.95676(15) 0.30487(15) 0.0469(7) Uani d . 1 C
C4 1.5759(7) 0.98402(15) 0.37179(16) 0.0514(7) Uani d . 1 C
H4A 1.6484 1.0299 0.3889 0.062 Uiso calc R 1 H
C5 1.3753(6) 0.94236(14) 0.41338(15) 0.0447(7) Uani d . 1 C
H5A 1.3166 0.9603 0.4585 0.054 Uiso calc R 1 H
C6 1.2646(6) 0.87501(13) 0.38789(14) 0.0375(5) Uani d U 1 C
C7 0.9725(6) 0.83402(14) 0.49500(14) 0.0396(6) Uani d . 1 C
C8 0.6650(5) 0.71991(12) 0.48405(13) 0.0338(5) Uani d . 1 C
C9 0.6187(6) 0.64629(14) 0.37602(14) 0.0414(6) Uani d . 1 C
C10 0.3586(6) 0.61059(15) 0.48179(16) 0.0463(6) Uani d . 1 C
C11 0.6924(8) 0.78659(17) 0.59864(15) 0.0567(8) Uani d . 1 C
H11A 0.5552 0.7473 0.6114 0.085 Uiso calc R 1 H
H11B 0.5972 0.8343 0.6055 0.085 Uiso calc R 1 H
H11C 0.8718 0.7834 0.6292 0.085 Uiso calc R 1 H
C12 0.7034(7) 0.63214(17) 0.30054(15) 0.0584(8) Uani d . 1 C
H12A 0.6587 0.6756 0.2714 0.088 Uiso calc R 1 H
H12B 0.5910 0.5901 0.2816 0.088 Uiso calc R 1 H
H12C 0.9160 0.6215 0.2992 0.088 Uiso calc R 1 H
C13 0.1304(7) 0.57229(18) 0.58781(16) 0.0582(8) Uani d . 1 C
H13A 0.3146 0.5662 0.6161 0.087 Uiso calc R 1 H
H13B -0.0065 0.5323 0.5988 0.087 Uiso calc R 1 H
H13C 0.0393 0.6195 0.5995 0.087 Uiso calc R 1 H
F1 1.2525(4) 0.78291(9) 0.29433(8) 0.0572(5) Uani d . 1 F
F2 1.6510(5) 0.86056(11) 0.21506(9) 0.0727(6) Uani d U 1 F
F3 1.8663(4) 0.99406(11) 0.26409(10) 0.0703(6) Uani d . 1 F
H1E 1.066(9) 0.794(2) 0.395(2) 0.093(13) Uiso d . 1 H
N1 1.0659(5) 0.82664(12) 0.42591(12) 0.0393(5) Uani d . 1 N
N2 0.7756(5) 0.77826(11) 0.52014(11) 0.0396(5) Uani d . 1 N
N3 0.7406(5) 0.70746(12) 0.41227(11) 0.0419(5) Uani d . 1 N
N4 0.4283(5) 0.59705(12) 0.41078(13) 0.0497(6) Uani d . 1 N
N5 0.4759(5) 0.67087(12) 0.51916(11) 0.0435(5) Uani d . 1 N
O1 1.0486(5) 0.88538(11) 0.53478(10) 0.0605(6) Uani d . 1 O
O2 0.1962(5) 0.57057(12) 0.51147(12) 0.0624(6) Uani d . 1 O

loop_
_atom_site_aniso_label
_atom_site_aniso_U_11
_atom_site_aniso_U_22
_atom_site_aniso_U_33
_atom_site_aniso_U_12
_atom_site_aniso_U_13
_atom_site_aniso_U_23
C1 0.0446(15) 0.0360(13) 0.0409(13) 0.0014(11) -0.0032(10) -0.0044(10)
C2 0.0457(17) 0.0573(17) 0.0431(14) 0.0115(12) 0.0015(11) 0.0110(12)
C3 0.0426(16) 0.0490(15) 0.0492(16) -0.0039(12) 0.0036(12) 0.0202(13)
C4 0.0546(18) 0.0369(14) 0.0627(18) -0.0168(12) -0.0017(14) -0.0009(13)
C5 0.0561(18) 0.0360(13) 0.0421(15) -0.0113(12) 0.0018(12) 0.0010(11)
C6 0.0334(14) 0.0323(12) 0.0464(13) -0.0006(10) -0.0069(10) -0.0010(10)
C7 0.0428(14) 0.0370(13) 0.0386(13) -0.0070(11) -0.0042(10) -0.0073(10)
C8 0.0368(13) 0.0260(11) 0.0388(13) 0.0026(9) 0.0021(10) 0.0036(9)
C9 0.0387(14) 0.0380(13) 0.0474(15) -0.0066(11) -0.0035(11) -0.0080(11)
C10 0.0474(16) 0.0370(14) 0.0545(17) -0.0041(12) 0.0005(13) -0.0037(12)
C11 0.077(2) 0.0531(17) 0.0407(15) -0.0197(15) 0.0131(14) -0.0090(13)
C12 0.068(2) 0.0570(18) 0.0508(17) -0.0022(15) 0.0040(14) -0.0226(14)
C13 0.061(2) 0.0563(18) 0.0579(18) -0.0167(15) 0.0171(15) 0.0016(14)
F1 0.0779(13) 0.0422(9) 0.0517(10) -0.0155(8) 0.0050(8) -0.0119(7)
F2 0.0875(14) 0.0882(14) 0.0434(10) -0.0012(11) 0.0216(9) -0.0016(9)
F3 0.0673(12) 0.0705(12) 0.0735(12) -0.0222(10) 0.0101(9) 0.0225(9)
N1 0.0459(13) 0.0348(11) 0.0374(12) -0.0092(9) 0.0022(9) -0.0090(9)
N2 0.0468(13) 0.0375(11) 0.0347(11) -0.0103(9) 0.0059(9) -0.0031(9)
N3 0.0451(13) 0.0359(11) 0.0449(12) -0.0030(9) 0.0055(10) -0.0094(9)
N4 0.0510(15) 0.0378(12) 0.0606(15) -0.0133(10) 0.0051(11) -0.0065(10)
N5 0.0460(13) 0.0427(12) 0.0419(13) -0.0039(10) 0.0020(10) 0.0030(10)
O1 0.0864(16) 0.0516(12) 0.0440(11) -0.0313(11) 0.0113(10) -0.0175(9)
O2 0.0653(15) 0.0620(13) 0.0606(13) -0.0290(11) 0.0131(11) -0.0061(10)

loop_
_atom_type_symbol
_atom_type_description
_atom_type_scat_dispersion_real
_atom_type_scat_dispersion_imag
_atom_type_scat_source
C C 0.0033 0.0016 'International Tables Vol C Tables 4.2.6.8 and 6.1.1.4'
H H 0.0000 0.0000 'International Tables Vol C Tables 4.2.6.8 and 6.1.1.4'
N N 0.0061 0.0033 'International Tables Vol C Tables 4.2.6.8 and 6.1.1.4'
O O 0.0106 0.0060 'International Tables Vol C Tables 4.2.6.8 and 6.1.1.4'
F F 0.0171 0.0103 'International Tables Vol C Tables 4.2.6.8 and 6.1.1.4'

loop_
_geom_angle_atom_site_label_1
_geom_angle_atom_site_label_2
_geom_angle_atom_site_label_3
_geom_angle
_geom_angle_publ_flag
F1 C1 C6 122.0(2) ?
F1 C1 C2 117.9(2) ?
C6 C1 C2 120.1(2) ?
F2 C2 C3 120.2(3) ?
F2 C2 C1 120.2(3) ?
C3 C2 C1 119.5(3) ?
F3 C3 C4 121.7(3) ?
F3 C3 C2 118.2(3) ?
C4 C3 C2 120.0(2) ?
C3 C4 C5 119.9(2) ?
C3 C4 H4A 120.1 ?
C5 C4 H4A 120.1 ?
C6 C5 C4 120.3(3) ?
C6 C5 H5A 119.9 ?
C4 C5 H5A 119.9 ?
C5 C6 C1 120.1(2) ?
C5 C6 N1 125.5(2) ?
C1 C6 N1 114.3(2) ?
O1 C7 N1 123.5(2) yes
O1 C7 N2 120.0(2) yes
N1 C7 N2 116.5(2) ?
N2 C8 N5 119.1(2) ?
N2 C8 N3 120.5(2) ?
N5 C8 N3 120.4(2) ?
N3 C9 N4 121.0(2) ?
N3 C9 C12 119.0(2) ?
N4 C9 C12 120.0(2) yes
O2 C10 N4 119.8(3) ?
O2 C10 N5 118.7(3) ?
N4 C10 N5 121.5(2) ?
N2 C11 H11A 109.5 ?
N2 C11 H11B 109.5 ?
H11A C11 H11B 109.5 ?
N2 C11 H11C 109.5 ?
H11A C11 H11C 109.5 ?
H11B C11 H11C 109.5 ?
C9 C12 H12A 109.5 ?
C9 C12 H12B 109.5 ?
H12A C12 H12B 109.5 ?
C9 C12 H12C 109.5 ?
H12A C12 H12C 109.5 ?
H12B C12 H12C 109.5 ?
O2 C13 H13A 109.5 ?
O2 C13 H13B 109.5 ?
H13A C13 H13B 109.5 ?
O2 C13 H13C 109.5 ?
H13A C13 H13C 109.5 ?
H13B C13 H13C 109.5 ?
C7 N1 C6 127.4(2) yes
C7 N1 H1E 137(3) ?
C6 N1 H1E 94(3) ?
C8 N2 C7 128.1(2) yes
C8 N2 C11 117.5(2) yes
C7 N2 C11 114.4(2) yes
C9 N3 C8 118.9(2) ?
C10 N4 C9 118.8(2) ?
C10 N5 C8 119.3(2) ?
C10 O2 C13 126.1(2) yes

loop_
_geom_bond_atom_site_label_1
_geom_bond_atom_site_label_2
_geom_bond_distance
_geom_bond_publ_flag
C1 F1 1.324(3) yes
C1 C6 1.392(4) ?
C1 C2 1.398(4) ?
C2 F2 1.350(3) yes
C2 C3 1.393(4) ?
C3 F3 1.349(3) yes
C3 C4 1.389(4) ?
C4 C5 1.399(4) ?
C4 H4A 0.9300 ?
C5 C6 1.374(3) ?
C5 H5A 0.9300 ?
C6 N1 1.427(3) yes
C7 O1 1.213(3) yes
C7 N1 1.350(3) yes
C7 N2 1.408(3) yes
C8 N2 1.320(3) yes
C8 N5 1.381(3) yes
C8 N3 1.385(3) yes
C9 N3 1.380(3) yes
C9 N4 1.384(3) yes
C9 C12 1.466(4) ?
C10 O2 1.158(3) yes
C10 N4 1.368(4) yes
C10 N5 1.369(3) yes
C11 N2 1.503(3) yes
C11 H11A 0.9600 ?
C11 H11B 0.9600 ?
C11 H11C 0.9600 ?
C12 H12A 0.9600 ?
C12 H12B 0.9600 ?
C12 H12C 0.9600 ?
C13 O2 1.438(4) yes
C13 H13A 0.9600 ?
C13 H13B 0.9600 ?
C13 H13C 0.9600 ?
N1 H1E 0.82(4) ?

loop_
_geom_hbond_atom_site_label_D
_geom_hbond_atom_site_label_H
_geom_hbond_atom_site_label_A
_geom_hbond_distance_DH
_geom_hbond_distance_HA
_geom_hbond_distance_DA
_geom_hbond_angle_DHA
_geom_hbond_publ_flag
N1 H1E F1 0.81(4) 2.05(4) 2.687(3) 135(3) yes
N1 H1E N3 0.81(4) 2.14(4) 2.575(3) 114(3) yes
C5 H5A O1 0.93 2.2900 2.872(3) 120 yes
C11 H11A N5 0.96 2.1900 2.688(4) 111 yes

loop_
_geom_torsion_atom_site_label_1
_geom_torsion_atom_site_label_2
_geom_torsion_atom_site_label_3
_geom_torsion_atom_site_label_4
_geom_torsion
F1 C1 C2 F2 -3.0(4)
C6 C1 C2 F2 179.7(2)
F1 C1 C2 C3 177.7(2)
C6 C1 C2 C3 0.4(4)
F2 C2 C3 F3 -1.1(4)
C1 C2 C3 F3 178.3(2)
F2 C2 C3 C4 -178.8(3)
C1 C2 C3 C4 0.6(4)
F3 C3 C4 C5 -178.0(3)
C2 C3 C4 C5 -0.4(4)
C3 C4 C5 C6 -0.8(4)
C4 C5 C6 C1 1.8(4)
C4 C5 C6 N1 178.2(3)
F1 C1 C6 C5 -178.7(2)
C2 C1 C6 C5 -1.6(4)
F1 C1 C6 N1 4.4(3)
C2 C1 C6 N1 -178.4(2)
O1 C7 N1 C6 0.5(5)
N2 C7 N1 C6 -179.8(2)
C5 C6 N1 C7 -6.4(4)
C1 C6 N1 C7 170.2(3)
N5 C8 N2 C7 179.3(2)
N3 C8 N2 C7 0.2(4)
N5 C8 N2 C11 1.3(3)
N3 C8 N2 C11 -177.8(2)
O1 C7 N2 C8 178.3(3)
N1 C7 N2 C8 -1.4(4)
O1 C7 N2 C11 -3.6(4)
N1 C7 N2 C11 176.7(2)
N4 C9 N3 C8 -1.2(4)
C12 C9 N3 C8 -178.8(2)
N2 C8 N3 C9 -179.4(2)
N5 C8 N3 C9 1.4(4)
O2 C10 N4 C9 178.9(3)
N5 C10 N4 C9 -0.9(4)
N3 C9 N4 C10 1.0(4)
C12 C9 N4 C10 178.5(3)
O2 C10 N5 C8 -178.7(3)
N4 C10 N5 C8 1.2(4)
N2 C8 N5 C10 179.5(2)
N3 C8 N5 C10 -1.4(4)
N4 C10 O2 C13 172.1(3)
N5 C10 O2 C13 -8.0(5)

loop_
_cod_related_entry_id
_cod_related_entry_database
_cod_related_entry_code
1 ChemSpider 21126716
